data_4350087
loop_
_publ_author_name
'Yue, Cheng-Yang'
'Sun, Hai-Xiao'
'Liu, Quan-Xiu'
'Wang, Xin-Ming'
'Yuan, Zhao-Shuo'
'Wang, Juan'
'Wu, Jia-Hang'
'Hu, Bing'
'Lei, Xiao-Wu'

_publ_section_title
;
 Organic cation directed hybrid lead halides of zero-dimensional to
 two-dimensional structures with tunable photoluminescence properties
;
_journal_issue 10
_journal_name_full 'Inorganic Chemistry Frontiers'
_journal_page_first 2709
_journal_paper_doi 10.1039/C9QI00684B
_journal_volume 6
_journal_year 2019
_chemical_formula_moiety C8N2H21Pb3I9
_chemical_formula_sum 'C8 H21 I9 N2 Pb3'
_chemical_formula_weight 1908.94
_space_group_IT_number 62
_space_group_name_Hall '-P 2ac 2n'
_space_group_name_H-M_alt 'P n m a'
_symmetry_cell_setting orthorhombic
_symmetry_space_group_name_H-M 'P n m a'
_atom_sites_solution_hydrogens geom
_atom_sites_solution_primary direct
_atom_sites_solution_secondary difmap
_audit_creation_method SHELXL-97
_audit_update_record
;
2019-03-10 deposited with the CCDC.	2019-08-09 downloaded from the CCDC.
;
_cell_angle_alpha 90.00
_cell_angle_beta 90.00
_cell_angle_gamma 90.00
_cell_formula_units_Z 4
_cell_length_a 24.171(6)
_cell_length_b 15.841(4)
_cell_length_c 9.290(2)
_cell_measurement_reflns_used 8921
_cell_measurement_temperature 293(2)
_cell_measurement_theta_max 25.0218
_cell_measurement_theta_min 2.1187
_cell_volume 3557.1(15)
_computing_cell_refinement 'Bruker SAINT'
_computing_data_collection 'Bruker APEX2'
_computing_data_reduction 'Bruker SAINT'
_computing_molecular_graphics 'Bruker SHELXTL'
_computing_publication_material 'Bruker SHELXTL'
_computing_structure_refinement 'SHELXL-97 (Sheldrick, 2008)'
_computing_structure_solution 'SHELXS-97 (Sheldrick, 2008)'
_diffrn_ambient_temperature 293(2)
_diffrn_measured_fraction_theta_full 0.991
_diffrn_measured_fraction_theta_max 0.991
_diffrn_measurement_device_type 'Bruker APEX-II CCD'
_diffrn_measurement_method 'phi and omega scans'
_diffrn_radiation_monochromator graphite
_diffrn_radiation_source 'fine-focus sealed tube'
_diffrn_radiation_type MoK\a
_diffrn_radiation_wavelength 0.71073
_diffrn_reflns_av_R_equivalents 0.0930
_diffrn_reflns_av_sigmaI/netI 0.0765
_diffrn_reflns_limit_h_max 28
_diffrn_reflns_limit_h_min -28
_diffrn_reflns_limit_k_max 18
_diffrn_reflns_limit_k_min -17
_diffrn_reflns_limit_l_max 11
_diffrn_reflns_limit_l_min -10
_diffrn_reflns_number 17566
_diffrn_reflns_theta_full 25.03
_diffrn_reflns_theta_max 25.03
_diffrn_reflns_theta_min 2.12
_exptl_absorpt_coefficient_mu 21.975
_exptl_absorpt_correction_T_max 0.2724
_exptl_absorpt_correction_T_min 0.2173
_exptl_absorpt_correction_type multi-scan
_exptl_absorpt_process_details 'SADABS; Bruker, 2000'
_exptl_crystal_colour yellow
_exptl_crystal_density_diffrn 3.565
_exptl_crystal_density_method 'not measured'
_exptl_crystal_description block
_exptl_crystal_F_000 3224
_exptl_crystal_size_max 0.10
_exptl_crystal_size_mid 0.08
_exptl_crystal_size_min 0.08
_refine_diff_density_max 2.776
_refine_diff_density_min -1.616
_refine_diff_density_rms 0.318
_refine_ls_extinction_coef 0.00022(4)
_refine_ls_extinction_expression Fc^*^=kFc[1+0.001xFc^2^\l^3^/sin(2\q)]^-1/4^
_refine_ls_extinction_method SHELXL
_refine_ls_goodness_of_fit_ref 1.003
_refine_ls_hydrogen_treatment constr
_refine_ls_matrix_type full
_refine_ls_number_parameters 110
_refine_ls_number_reflns 3229
_refine_ls_number_restraints 0
_refine_ls_restrained_S_all 1.003
_refine_ls_R_factor_all 0.0433
_refine_ls_R_factor_gt 0.0379
_refine_ls_shift/su_max 0.001
_refine_ls_shift/su_mean 0.000
_refine_ls_structure_factor_coef Fsqd
_refine_ls_weighting_details 'calc w=1/[\s^2^(Fo^2^)+(0.0304P)^2^+0.0000P] where P=(Fo^2^+2Fc^2^)/3'
_refine_ls_weighting_scheme calc
_refine_ls_wR_factor_gt 0.0839
_refine_ls_wR_factor_ref 0.0858
_reflns_number_gt 2489
_reflns_number_total 3229
_reflns_threshold_expression >2sigma(I)
_cod_data_source_file c9qi00684b2.cif
_cod_data_source_block C8N2H21Pb3I9
_cod_original_sg_symbol_H-M Pnma
_cod_database_code 4350087

loop_
_symmetry_equiv_pos_as_xyz
'x, y, z'
'-x+1/2, -y, z+1/2'
'-x, y+1/2, -z'
'x+1/2, -y+1/2, -z+1/2'
'-x, -y, -z'
'x-1/2, y, -z-1/2'
'x, -y-1/2, z'
'-x-1/2, y-1/2, z-1/2'

loop_
_atom_site_label
_atom_site_type_symbol
_atom_site_fract_x
_atom_site_fract_y
_atom_site_fract_z
_atom_site_U_iso_or_equiv
_atom_site_adp_type
_atom_site_occupancy
_atom_site_symmetry_multiplicity
_atom_site_calc_flag
_atom_site_refinement_flags
Pb1 Pb 0.292239(17) 0.11942(2) 0.46102(4) 0.03608(15) Uani 1 1 d .
Pb2 Pb 0.44513(2) 0.2500 0.47406(6) 0.03877(18) Uani 1 2 d S
I7 I 0.34014(4) 0.2500 0.22399(10) 0.0413(3) Uani 1 2 d S
I6 I 0.41686(3) 0.04775(4) 0.46643(7) 0.0451(2) Uani 1 1 d .
I5 I 0.33647(4) 0.2500 0.70824(10) 0.0425(3) Uani 1 2 d S
I4 I 0.53293(5) 0.2500 0.23890(13) 0.0617(3) Uani 1 2 d S
I3 I 0.52455(5) 0.2500 0.72931(13) 0.0618(3) Uani 1 2 d S
I2 I 0.18808(5) 0.2500 0.45879(18) 0.0798(5) Uani 1 2 d S
I1 I 0.26065(4) 0.00024(5) 0.19870(10) 0.0739(3) Uani 1 1 d .
N1 N 0.4419(4) 0.0150(5) 0.9564(8) 0.038(2) Uani 1 1 d .
C4 C 0.4881(4) 0.0124(7) 0.8504(11) 0.048(3) Uani 1 1 d .
H4A H 0.4797 0.0487 0.7693 0.058 Uiso 1 1 calc .
H4B H 0.4929 -0.0447 0.8149 0.058 Uiso 1 1 calc .
C3 C 0.4249(7) 0.1003(8) 1.0005(17) 0.087(5) Uani 1 1 d .
H3A H 0.4137 0.1320 0.9173 0.130 Uiso 1 1 calc .
H3B H 0.4554 0.1283 1.0464 0.130 Uiso 1 1 calc .
H3C H 0.3945 0.0965 1.0667 0.130 Uiso 1 1 calc .
C2 C 0.4585(6) -0.0422(8) 1.0757(13) 0.068(4) Uani 1 1 d .
H2A H 0.4640 -0.0987 1.0380 0.082 Uiso 1 1 calc .
H2B H 0.4289 -0.0447 1.1462 0.082 Uiso 1 1 calc .
C1 C 0.3910(6) -0.0265(9) 0.8799(15) 0.083(4) Uani 1 1 d .
H1A H 0.3792 0.0087 0.8017 0.124 Uiso 1 1 calc .
H1B H 0.3613 -0.0328 0.9477 0.124 Uiso 1 1 calc .
H1C H 0.4014 -0.0810 0.8435 0.124 Uiso 1 1 calc .

loop_
_atom_site_aniso_label
_atom_site_aniso_U_11
_atom_site_aniso_U_22
_atom_site_aniso_U_33
_atom_site_aniso_U_23
_atom_site_aniso_U_13
_atom_site_aniso_U_12
Pb1 0.0294(3) 0.0369(2) 0.0419(3) 0.00138(17) -0.00190(17) -0.00519(17)
Pb2 0.0270(3) 0.0443(3) 0.0451(4) 0.000 0.0014(2) 0.000
I7 0.0478(7) 0.0398(5) 0.0361(5) 0.000 0.0056(4) 0.000
I6 0.0382(5) 0.0505(4) 0.0465(4) 0.0005(3) -0.0002(3) 0.0119(3)
I5 0.0417(7) 0.0490(5) 0.0369(5) 0.000 -0.0043(4) 0.000
I4 0.0523(8) 0.0539(6) 0.0788(8) 0.000 0.0308(6) 0.000
I3 0.0670(9) 0.0534(6) 0.0651(8) 0.000 -0.0243(6) 0.000
I2 0.0231(7) 0.0594(7) 0.1570(14) 0.000 -0.0149(7) 0.000
I1 0.0773(7) 0.0750(6) 0.0693(6) -0.0302(5) -0.0130(5) -0.0190(5)
N1 0.035(5) 0.044(5) 0.034(5) 0.003(4) -0.006(4) 0.007(4)
C4 0.025(6) 0.082(8) 0.038(6) 0.000(6) 0.004(5) 0.015(6)
C3 0.069(11) 0.057(8) 0.135(13) 0.000(8) 0.044(9) 0.019(7)
C2 0.078(11) 0.068(8) 0.059(8) 0.009(6) 0.002(7) 0.009(7)
C1 0.048(9) 0.105(10) 0.095(11) -0.014(9) -0.013(8) -0.006(8)

loop_
_atom_type_symbol
_atom_type_description
_atom_type_scat_dispersion_real
_atom_type_scat_dispersion_imag
_atom_type_scat_source
C C 0.0033 0.0016 'International Tables Vol C Tables 4.2.6.8 and 6.1.1.4'
H H 0.0000 0.0000 'International Tables Vol C Tables 4.2.6.8 and 6.1.1.4'
N N 0.0061 0.0033 'International Tables Vol C Tables 4.2.6.8 and 6.1.1.4'
I I -0.4742 1.8119 'International Tables Vol C Tables 4.2.6.8 and 6.1.1.4'
Pb Pb -3.3944 10.1111 'International Tables Vol C Tables 4.2.6.8 and 6.1.1.4'

loop_
_geom_angle_atom_site_label_1
_geom_angle_atom_site_label_2
_geom_angle_atom_site_label_3
_geom_angle
_geom_angle_site_symmetry_1
_geom_angle_site_symmetry_3
I1 Pb1 I1 94.69(2) . 2
I1 Pb1 I6 91.56(2) . .
I1 Pb1 I6 98.92(3) 2 .
I1 Pb1 I7 86.78(3) . .
I1 Pb1 I7 176.37(3) 2 .
I6 Pb1 I7 84.33(3) . .
I1 Pb1 I2 100.76(3) . .
I1 Pb1 I2 94.15(3) 2 .
I6 Pb1 I2 161.24(2) . .
I7 Pb1 I2 82.32(3) . .
I1 Pb1 I5 173.42(3) . .
I1 Pb1 I5 91.20(3) 2 .
I6 Pb1 I5 84.62(2) . .
I7 Pb1 I5 87.51(3) . .
I2 Pb1 I5 81.69(3) . .
I4 Pb2 I3 96.84(4) . .
I4 Pb2 I6 97.457(17) . .
I3 Pb2 I6 98.513(17) . .
I4 Pb2 I6 97.457(17) . 7_565
I3 Pb2 I6 98.512(17) . 7_565
I6 Pb2 I6 155.80(3) . 7_565
I4 Pb2 I5 173.80(4) . .
I3 Pb2 I5 89.36(4) . .
I6 Pb2 I5 81.559(17) . .
I6 Pb2 I5 81.559(17) 7_565 .
Pb1 I7 Pb1 79.48(3) . 7_565
Pb1 I6 Pb2 81.41(2) . .
Pb1 I5 Pb1 78.47(3) 7_565 .
Pb1 I5 Pb2 78.69(3) 7_565 .
Pb1 I5 Pb2 78.68(3) . .
Pb1 I2 Pb1 78.81(4) 7_565 .
Pb1 I1 Pb1 169.83(4) . 2_554
C3 N1 C2 115.3(9) . .
C3 N1 C4 114.8(9) . .
C2 N1 C4 105.9(9) . .
C3 N1 C1 107.1(10) . .
C2 N1 C1 107.1(9) . .
C4 N1 C1 106.1(8) . .
N1 C4 C2 109.0(9) . 5_657
N1 C4 H4A 109.9 . .
C2 C4 H4A 109.9 5_657 .
N1 C4 H4B 109.9 . .
C2 C4 H4B 109.9 5_657 .
H4A C4 H4B 108.3 . .
N1 C3 H3A 109.5 . .
N1 C3 H3B 109.5 . .
H3A C3 H3B 109.5 . .
N1 C3 H3C 109.5 . .
H3A C3 H3C 109.5 . .
H3B C3 H3C 109.5 . .
N1 C2 C4 111.8(10) . 5_657
N1 C2 H2A 109.3 . .
C4 C2 H2A 109.3 5_657 .
N1 C2 H2B 109.3 . .
C4 C2 H2B 109.3 5_657 .
H2A C2 H2B 107.9 . .
N1 C1 H1A 109.5 . .
N1 C1 H1B 109.5 . .
H1A C1 H1B 109.5 . .
N1 C1 H1C 109.5 . .
H1A C1 H1C 109.5 . .
H1B C1 H1C 109.5 . .

loop_
_geom_bond_atom_site_label_1
_geom_bond_atom_site_label_2
_geom_bond_distance
_geom_bond_site_symmetry_2
Pb1 I1 3.1759(10) .
Pb1 I1 3.1785(9) 2
Pb1 I6 3.2195(11) .
Pb1 I7 3.2355(9) .
Pb1 I2 3.2585(12) .
Pb1 I5 3.2705(9) .
Pb2 I4 3.0457(13) .
Pb2 I3 3.0509(13) .
Pb2 I6 3.2768(10) .
Pb2 I6 3.2768(10) 7_565
Pb2 I5 3.4105(13) .
I7 Pb1 3.2355(9) 7_565
I5 Pb1 3.2705(9) 7_565
I2 Pb1 3.2584(12) 7_565
I1 Pb1 3.1785(9) 2_554
N1 C3 1.472(14) .
N1 C2 1.487(13) .
N1 C4 1.489(12) .
N1 C1 1.565(15) .
C4 C2 1.535(16) 5_657
C4 H4A 0.9700 .
C4 H4B 0.9700 .
C3 H3A 0.9600 .
C3 H3B 0.9600 .
C3 H3C 0.9600 .
C2 C4 1.535(16) 5_657
C2 H2A 0.9700 .
C2 H2B 0.9700 .
C1 H1A 0.9600 .
C1 H1B 0.9600 .
C1 H1C 0.9600 .

loop_
_platon_squeeze_void_nr
_platon_squeeze_void_average_x
_platon_squeeze_void_average_y
_platon_squeeze_void_average_z
_platon_squeeze_void_volume
_platon_squeeze_void_count_electrons
1 0.178 0.250 -0.038 143.2 29.5
2 0.822 0.750 0.038 143.3 28.7
3 0.322 0.750 0.462 143.2 28.0
4 0.678 0.250 0.538 143.3 30.1
